data_1519701
loop_
_publ_author_name
'Yao, Peng-Fei'
'Li, Hai-Ye'
'Huang, Fu-Ping'
'Yu, Qing'
'Qin, Xao-Huan'
'Tang, Jie'
'Tao, Ye'
'Bian, He-Dong'

_publ_section_title
;
 A series of multidimensional MOFs incorporating a new N-heterocyclic
 building block:
 5,5&#x2032;-di(pyridin-4-yl)-3,3&#x2032;-bi(1,2,4-triazole)
;
_journal_issue 60
_journal_name_full 'RSC Advances'
_journal_page_first 48596
_journal_page_last 48606
_journal_paper_doi 10.1039/C5RA06273J
_journal_volume 5
_journal_year 2015
_chemical_formula_moiety '2(C14 H9 Co0.5 N8), 2(H2 O)'
_chemical_formula_sum 'C28 H22 Co N16 O2'
_chemical_formula_weight 673.55
_chemical_name_systematic
;
 ? 
;
_space_group_crystal_system monoclinic
_space_group_IT_number 14
_space_group_name_Hall '-P 2yn'
_space_group_name_H-M_alt 'P 1 21/n 1'
_symmetry_space_group_name_Hall '-P 2yn'
_symmetry_space_group_name_H-M 'P 1 21/n 1'
_atom_sites_solution_hydrogens geom
_atom_sites_solution_primary direct
_atom_sites_solution_secondary difmap
_audit_creation_date 2011-07-31
_audit_creation_method
;
  Olex2 1.1
  (compiled 2011.02.15 svn.r1672, GUI svn.r3494)
;
_audit_update_record
;
2014-11-10 deposited with the CCDC.
2015-05-18 downloaded from the CCDC.
;
_cell_angle_alpha 90.00
_cell_angle_beta 96.720(5)
_cell_angle_gamma 90.00
_cell_formula_units_Z 2
_cell_length_a 9.2567(10)
_cell_length_b 15.269(4)
_cell_length_c 10.2578(3)
_cell_measurement_reflns_used 2432
_cell_measurement_temperature 293(2)
_cell_measurement_theta_max 28.6294
_cell_measurement_theta_min 2.8004
_cell_volume 1439.9(4)
_computing_cell_refinement
;
CrysAlisPro, Agilent Technologies,
Version 1.171.35.11 (release 16-05-2011 CrysAlis171 .NET)
(compiled May 16 2011,17:55:39)
;
_computing_data_collection
;
CrysAlisPro, Agilent Technologies,
Version 1.171.35.11 (release 16-05-2011 CrysAlis171 .NET)
(compiled May 16 2011,17:55:39)
;
_computing_data_reduction
;
CrysAlisPro, Agilent Technologies,
Version 1.171.35.11 (release 16-05-2011 CrysAlis171 .NET)
(compiled May 16 2011,17:55:39)
;
_computing_molecular_graphics
;
O. V. Dolomanov, L. J. Bourhis, R. J. Gildea, J. A. K. Howard and H. Puschmann,
OLEX2: a complete structure solution, refinement and analysis program.
J. Appl. Cryst. (2009). 42, 339-341.
;
_computing_publication_material
;
O. V. Dolomanov, L. J. Bourhis, R. J. Gildea, J. A. K. Howard and H. Puschmann,
OLEX2: a complete structure solution, refinement and analysis program.
J. Appl. Cryst. (2009). 42, 339-341.
;
_computing_structure_refinement 'SHELXL-97 (Sheldrick, 1997)'
_computing_structure_solution 'A short history of SHELX (Sheldrick, 2007)/Bruker'
_diffrn_ambient_temperature 293(2)
_diffrn_detector_area_resol_mean 16.1623
_diffrn_measured_fraction_theta_full 0.999
_diffrn_measured_fraction_theta_max 0.999
_diffrn_measurement_details
;
  1 omega  -95.00   52.00   0.5000   10.0000
omega____ theta____ kappa____ phi______ frames
    -      -20.3518    0.0000 -120.0000 294

  2 omega  -48.00   14.00   0.5000   10.0000
omega____ theta____ kappa____ phi______ frames
    -      -20.3518   86.0000 -126.0000 124

  3 omega   -3.00   38.00   0.5000   10.0000
omega____ theta____ kappa____ phi______ frames
    -       21.5236   77.0000 -180.0000 82
;
_diffrn_measurement_device_type 'SuperNova, Single source at offset), Eos'
_diffrn_measurement_method '\w scans'
_diffrn_orient_matrix_UB_11 -0.0348078000
_diffrn_orient_matrix_UB_12 0.0412898000
_diffrn_orient_matrix_UB_13 -0.0093401000
_diffrn_orient_matrix_UB_21 -0.0017625000
_diffrn_orient_matrix_UB_22 0.0037341000
_diffrn_orient_matrix_UB_23 0.0687107000
_diffrn_orient_matrix_UB_31 0.0689059000
_diffrn_orient_matrix_UB_32 0.0209610000
_diffrn_orient_matrix_UB_33 0.0062551000
_diffrn_radiation_monochromator mirror
_diffrn_radiation_type 'Mo K\a'
_diffrn_radiation_wavelength 0.7107
_diffrn_reflns_av_R_equivalents 0.0247
_diffrn_reflns_av_unetI/netI 0.0391
_diffrn_reflns_limit_h_max 11
_diffrn_reflns_limit_h_min -11
_diffrn_reflns_limit_k_max 10
_diffrn_reflns_limit_k_min -19
_diffrn_reflns_limit_l_max 12
_diffrn_reflns_limit_l_min -11
_diffrn_reflns_number 6210
_diffrn_reflns_theta_full 26.36
_diffrn_reflns_theta_max 26.36
_diffrn_reflns_theta_min 2.81
_diffrn_source 'SuperNova (Mo) X-ray Source'
_exptl_absorpt_coefficient_mu 0.656
_exptl_absorpt_correction_T_max 1.00000
_exptl_absorpt_correction_T_min 0.96810
_exptl_absorpt_correction_type multi-scan
_exptl_absorpt_process_details
;
CrysAlisPro, Agilent Technologies,
Version 1.171.35.11 (release 16-05-2011 CrysAlis171 .NET)
(compiled May 16 2011,17:55:39)
Empirical absorption correction using spherical harmonics,
 implemented in SCALE3 ABSPACK scaling algorithm.
;
_exptl_crystal_colour orange
_exptl_crystal_density_diffrn 1.554
_exptl_crystal_density_method 'not measured'
_exptl_crystal_description block
_exptl_crystal_F_000 690
_exptl_crystal_size_max 0.20
_exptl_crystal_size_mid 0.11
_exptl_crystal_size_min 0.08
_refine_diff_density_max 0.351
_refine_diff_density_min -0.265
_refine_diff_density_rms 0.057
_refine_ls_extinction_method none
_refine_ls_goodness_of_fit_ref 1.040
_refine_ls_hydrogen_treatment mixed
_refine_ls_matrix_type full
_refine_ls_number_parameters 220
_refine_ls_number_reflns 2938
_refine_ls_number_restraints 3
_refine_ls_restrained_S_all 1.040
_refine_ls_R_factor_all 0.0501
_refine_ls_R_factor_gt 0.0391
_refine_ls_shift/su_max 0.001
_refine_ls_shift/su_mean 0.000
_refine_ls_structure_factor_coef Fsqd
_refine_ls_weighting_details 'calc w=1/[\s^2^(Fo^2^)+(0.0368P)^2^+0.9642P] where P=(Fo^2^+2Fc^2^)/3'
_refine_ls_weighting_scheme calc
_refine_ls_wR_factor_gt 0.0895
_refine_ls_wR_factor_ref 0.0963
_reflns_number_gt 2424
_reflns_number_total 2938
_reflns_threshold_expression >2sigma(I)
_cod_data_source_file c5ra06273j2.cif
_cod_data_source_block 2011073101ypf
_cod_database_code 1519701
_chemical_oxdiff_formula 'C12 H30 N8 Co1'
_chemical_oxdiff_usercomment 'C H N O Co'
_reflns_odcompleteness_completeness 99.77
_reflns_odcompleteness_iscentric 1
_reflns_odcompleteness_theta 26.32

loop_
_space_group_symop_id
_space_group_symop_operation_xyz
1 'x, y, z'
2 '-x+1/2, y+1/2, -z+1/2'
3 '-x, -y, -z'
4 'x-1/2, -y-1/2, z-1/2'

loop_
_atom_site_label
_atom_site_type_symbol
_atom_site_fract_x
_atom_site_fract_y
_atom_site_fract_z
_atom_site_U_iso_or_equiv
_atom_site_adp_type
_atom_site_occupancy
_atom_site_symmetry_multiplicity
_atom_site_calc_flag
_atom_site_refinement_flags
Co1 Co 0.5000 0.0000 1.0000 0.01996(13) Uani 1 2 d S
O1 O 0.4045(2) 0.17386(18) 0.6485(3) 0.0711(8) Uani 1 1 d D
H1A H 0.483(3) 0.171(3) 0.702(3) 0.107 Uiso 1 1 d D
H1B H 0.405(4) 0.2194(17) 0.601(3) 0.107 Uiso 1 1 d D
N1 N -0.2197(3) 0.1469(2) 0.4412(3) 0.0610(8) Uani 1 1 d .
N2 N 0.2310(2) 0.06402(13) 0.76115(19) 0.0286(4) Uani 1 1 d .
H2 H 0.2709 0.1058 0.7220 0.034 Uiso 1 1 calc R
N3 N 0.0633(2) -0.02739(14) 0.8135(2) 0.0321(5) Uani 1 1 d .
N4 N 0.29841(19) 0.01396(12) 0.85867(18) 0.0230(4) Uani 1 1 d .
N5 N 0.35847(19) -0.09604(12) 1.06339(18) 0.0240(4) Uani 1 1 d .
N6 N 0.36245(19) -0.16062(12) 1.15532(18) 0.0261(4) Uani 1 1 d .
N7 N 0.1453(2) -0.16787(13) 1.0299(2) 0.0309(5) Uani 1 1 d .
N8 N 0.08829(19) -0.40315(12) 1.37423(19) 0.0267(4) Uani 1 1 d .
C1 C -0.0829(3) 0.1741(2) 0.4557(3) 0.0580(9) Uani 1 1 d .
H1 H -0.0563 0.2174 0.3994 0.070 Uiso 1 1 calc R
C2 C 0.0225(3) 0.1416(2) 0.5495(3) 0.0476(7) Uani 1 1 d .
H2A H 0.1171 0.1631 0.5559 0.057 Uiso 1 1 calc R
C3 C -0.0140(3) 0.07705(17) 0.6338(2) 0.0325(5) Uani 1 1 d .
C4 C -0.1565(3) 0.0488(2) 0.6199(3) 0.0481(7) Uani 1 1 d .
H4 H -0.1866 0.0057 0.6749 0.058 Uiso 1 1 calc R
C5 C -0.2538(3) 0.0856(2) 0.5229(3) 0.0600(9) Uani 1 1 d .
H5 H -0.3495 0.0659 0.5146 0.072 Uiso 1 1 calc R
C6 C 0.0918(2) 0.03826(16) 0.7349(2) 0.0299(5) Uani 1 1 d .
C7 C 0.1923(2) -0.04007(15) 0.8864(2) 0.0252(5) Uani 1 1 d .
C8 C 0.2279(2) -0.10287(15) 0.9919(2) 0.0249(5) Uani 1 1 d .
C9 C 0.2342(2) -0.20113(15) 1.1325(2) 0.0269(5) Uani 1 1 d .
C10 C 0.1884(2) -0.27194(15) 1.2140(2) 0.0290(5) Uani 1 1 d .
C11 C 0.0431(3) -0.29625(19) 1.2025(3) 0.0426(7) Uani 1 1 d .
H11 H -0.0242 -0.2695 1.1406 0.051 Uiso 1 1 calc R
C12 C -0.0005(3) -0.36030(19) 1.2835(3) 0.0418(7) Uani 1 1 d .
H12 H -0.0987 -0.3749 1.2747 0.050 Uiso 1 1 calc R
C13 C 0.2283(3) -0.38037(18) 1.3818(3) 0.0418(7) Uani 1 1 d .
H13 H 0.2939 -0.4094 1.4425 0.050 Uiso 1 1 calc R
C14 C 0.2817(3) -0.31661(18) 1.3054(3) 0.0438(7) Uani 1 1 d .
H14 H 0.3806 -0.3037 1.3154 0.053 Uiso 1 1 calc R

loop_
_atom_site_aniso_label
_atom_site_aniso_U_11
_atom_site_aniso_U_22
_atom_site_aniso_U_33
_atom_site_aniso_U_23
_atom_site_aniso_U_13
_atom_site_aniso_U_12
Co1 0.0193(2) 0.0178(2) 0.0228(2) -0.00001(17) 0.00282(15) -0.00099(16)
O1 0.0488(13) 0.0856(19) 0.0723(17) 0.0444(14) -0.0214(11) -0.0257(13)
N1 0.0452(14) 0.076(2) 0.0569(17) 0.0165(16) -0.0143(12) 0.0079(14)
N2 0.0278(10) 0.0270(10) 0.0303(11) 0.0073(9) 0.0002(8) -0.0005(8)
N3 0.0255(10) 0.0345(11) 0.0351(12) 0.0080(9) -0.0015(8) -0.0038(9)
N4 0.0243(9) 0.0214(10) 0.0227(9) 0.0025(8) -0.0002(7) 0.0012(7)
N5 0.0253(9) 0.0201(10) 0.0265(10) 0.0040(8) 0.0029(8) -0.0024(8)
N6 0.0267(10) 0.0256(10) 0.0257(10) 0.0060(8) 0.0014(8) -0.0026(8)
N7 0.0295(10) 0.0288(11) 0.0332(11) 0.0071(9) -0.0009(8) -0.0070(9)
N8 0.0260(9) 0.0251(10) 0.0289(10) 0.0069(8) 0.0029(8) -0.0020(8)
C1 0.0558(19) 0.065(2) 0.0501(19) 0.0244(17) -0.0080(15) -0.0007(16)
C2 0.0375(14) 0.0539(19) 0.0491(17) 0.0166(15) -0.0045(12) -0.0018(13)
C3 0.0308(12) 0.0343(14) 0.0311(13) 0.0041(11) -0.0023(10) 0.0038(11)
C4 0.0355(14) 0.058(2) 0.0493(17) 0.0148(15) -0.0026(13) -0.0014(13)
C5 0.0346(15) 0.078(2) 0.063(2) 0.0164(19) -0.0113(14) 0.0023(15)
C6 0.0280(12) 0.0303(13) 0.0307(13) 0.0028(11) 0.0001(10) 0.0003(10)
C7 0.0236(11) 0.0232(12) 0.0283(12) 0.0005(10) 0.0016(9) -0.0020(9)
C8 0.0238(11) 0.0237(12) 0.0266(12) 0.0022(10) 0.0013(9) -0.0011(9)
C9 0.0260(11) 0.0263(12) 0.0280(12) 0.0033(10) 0.0020(9) -0.0025(9)
C10 0.0294(12) 0.0269(12) 0.0310(13) 0.0038(10) 0.0048(10) -0.0042(10)
C11 0.0363(14) 0.0481(17) 0.0406(15) 0.0189(13) -0.0069(12) -0.0109(12)
C12 0.0326(13) 0.0473(16) 0.0438(16) 0.0157(13) -0.0029(11) -0.0145(12)
C13 0.0294(13) 0.0436(16) 0.0512(17) 0.0226(14) 0.0003(12) 0.0007(12)
C14 0.0277(13) 0.0453(17) 0.0576(18) 0.0217(14) 0.0023(12) -0.0075(12)

loop_
_atom_type_symbol
_atom_type_description
_atom_type_scat_dispersion_real
_atom_type_scat_dispersion_imag
_atom_type_scat_source
C C 0.0033 0.0016 'International Tables Vol C Tables 4.2.6.8 and 6.1.1.4'
H H 0.0000 0.0000 'International Tables Vol C Tables 4.2.6.8 and 6.1.1.4'
Co Co 0.3494 0.9721 'International Tables Vol C Tables 4.2.6.8 and 6.1.1.4'
N N 0.0061 0.0033 'International Tables Vol C Tables 4.2.6.8 and 6.1.1.4'
O O 0.0106 0.0060 'International Tables Vol C Tables 4.2.6.8 and 6.1.1.4'

loop_
_geom_angle_atom_site_label_1
_geom_angle_atom_site_label_2
_geom_angle_atom_site_label_3
_geom_angle
_geom_angle_site_symmetry_1
_geom_angle_site_symmetry_3
N4 Co1 N4 180.0 . 3_657
N5 Co1 N4 103.54(7) 3_657 .
N5 Co1 N4 76.46(7) . .
N5 Co1 N4 76.46(7) 3_657 3_657
N5 Co1 N4 103.54(7) . 3_657
N5 Co1 N5 180.00(7) 3_657 .
N5 Co1 N8 90.01(7) 3_657 2_557
N5 Co1 N8 89.99(7) . 2_557
N5 Co1 N8 89.99(7) 3_657 4_655
N5 Co1 N8 90.01(7) . 4_655
N8 Co1 N4 91.33(7) 2_557 3_657
N8 Co1 N4 88.67(7) 4_655 3_657
N8 Co1 N4 91.33(7) 4_655 .
N8 Co1 N4 88.67(7) 2_557 .
N8 Co1 N8 180.0 2_557 4_655
H1A O1 H1B 110(2) . .
C5 N1 C1 116.6(3) . .
N4 N2 H2 125.3 . .
C6 N2 H2 125.3 . .
C6 N2 N4 109.35(18) . .
C6 N3 C7 102.63(19) . .
N2 N4 Co1 144.27(14) . .
C7 N4 Co1 112.41(14) . .
C7 N4 N2 102.65(17) . .
N6 N5 Co1 138.25(14) . .
C8 N5 Co1 115.81(14) . .
C8 N5 N6 105.78(17) . .
C9 N6 N5 105.23(17) . .
C8 N7 C9 100.84(18) . .
C12 N8 Co1 120.00(15) . 2_547
C13 N8 Co1 124.75(16) . 2_547
C13 N8 C12 115.2(2) . .
N1 C1 H1 118.2 . .
N1 C1 C2 123.7(3) . .
C2 C1 H1 118.2 . .
C1 C2 H2A 120.4 . .
C3 C2 C1 119.3(3) . .
C3 C2 H2A 120.4 . .
C2 C3 C4 117.4(2) . .
C2 C3 C6 122.7(2) . .
C4 C3 C6 119.9(2) . .
C3 C4 H4 120.6 . .
C3 C4 C5 118.8(3) . .
C5 C4 H4 120.6 . .
N1 C5 C4 124.2(3) . .
N1 C5 H5 117.9 . .
C4 C5 H5 117.9 . .
N2 C6 C3 124.7(2) . .
N3 C6 N2 110.6(2) . .
N3 C6 C3 124.7(2) . .
N3 C7 C8 128.1(2) . .
N4 C7 N3 114.7(2) . .
N4 C7 C8 117.14(19) . .
N5 C8 C7 117.82(19) . .
N7 C8 N5 114.0(2) . .
N7 C8 C7 128.2(2) . .
N6 C9 N7 114.2(2) . .
N6 C9 C10 123.7(2) . .
N7 C9 C10 122.1(2) . .
C11 C10 C9 119.5(2) . .
C14 C10 C9 123.7(2) . .
C14 C10 C11 116.7(2) . .
C10 C11 H11 120.4 . .
C12 C11 C10 119.3(2) . .
C12 C11 H11 120.4 . .
N8 C12 C11 124.6(2) . .
N8 C12 H12 117.7 . .
C11 C12 H12 117.7 . .
N8 C13 H13 117.9 . .
N8 C13 C14 124.2(2) . .
C14 C13 H13 117.9 . .
C10 C14 H14 120.1 . .
C13 C14 C10 119.9(2) . .
C13 C14 H14 120.1 . .

loop_
_geom_bond_atom_site_label_1
_geom_bond_atom_site_label_2
_geom_bond_distance
_geom_bond_site_symmetry_2
Co1 N4 2.2352(18) 3_657
Co1 N4 2.2352(18) .
Co1 N5 2.1188(18) 3_657
Co1 N5 2.1188(18) .
Co1 N8 2.1832(18) 4_655
Co1 N8 2.1832(18) 2_557
O1 H1A 0.858(10) .
O1 H1B 0.848(10) .
N1 C1 1.324(4) .
N1 C5 1.319(4) .
N2 H2 0.8600 .
N2 N4 1.352(3) .
N2 C6 1.344(3) .
N3 C6 1.332(3) .
N3 C7 1.346(3) .
N4 C7 1.338(3) .
N5 N6 1.362(3) .
N5 C8 1.342(3) .
N6 C9 1.334(3) .
N7 C8 1.339(3) .
N7 C9 1.356(3) .
N8 Co1 2.1832(18) 2_547
N8 C12 1.338(3) .
N8 C13 1.335(3) .
C1 H1 0.9300 .
C1 C2 1.380(4) .
C2 H2A 0.9300 .
C2 C3 1.379(4) .
C3 C4 1.380(4) .
C3 C6 1.466(3) .
C4 H4 0.9300 .
C4 C5 1.381(4) .
C5 H5 0.9300 .
C7 C8 1.454(3) .
C9 C10 1.460(3) .
C10 C11 1.387(3) .
C10 C14 1.378(3) .
C11 H11 0.9300 .
C11 C12 1.374(4) .
C12 H12 0.9300 .
C13 H13 0.9300 .
C13 C14 1.377(4) .
C14 H14 0.9300 .

loop_
_geom_torsion_atom_site_label_1
_geom_torsion_atom_site_label_2
_geom_torsion_atom_site_label_3
_geom_torsion_atom_site_label_4
_geom_torsion
_geom_torsion_site_symmetry_1
Co1 N4 C7 N3 172.80(16) .
Co1 N4 C7 C8 -5.7(2) .
Co1 N5 N6 C9 -175.08(18) .
Co1 N5 C8 N7 176.01(15) .
Co1 N5 C8 C7 -4.9(3) .
Co1 N8 C12 C11 177.8(2) 2_547
Co1 N8 C13 C14 -177.3(2) 2_547
N1 C1 C2 C3 0.3(5) .
N2 N4 C7 N3 -0.1(3) .
N2 N4 C7 C8 -178.60(19) .
N3 C7 C8 N5 -171.0(2) .
N3 C7 C8 N7 8.0(4) .
N4 Co1 N4 N2 -156(100) 3_657
N4 Co1 N4 C7 35(100) 3_657
N4 Co1 N5 N6 175.9(2) .
N4 Co1 N5 N6 -4.1(2) 3_657
N4 Co1 N5 C8 -178.60(16) 3_657
N4 Co1 N5 C8 1.40(16) .
N4 N2 C6 N3 0.7(3) .
N4 N2 C6 C3 -179.3(2) .
N4 C7 C8 N5 7.3(3) .
N4 C7 C8 N7 -173.8(2) .
N5 Co1 N4 N2 -9.5(3) 3_657
N5 Co1 N4 N2 170.5(3) .
N5 Co1 N4 C7 -177.59(15) 3_657
N5 Co1 N4 C7 2.41(15) .
N5 Co1 N5 N6 64(100) 3_657
N5 Co1 N5 C8 -110(100) 3_657
N5 N6 C9 N7 0.5(3) .
N5 N6 C9 C10 -176.2(2) .
N6 N5 C8 N7 -0.2(3) .
N6 N5 C8 C7 178.88(19) .
N6 C9 C10 C11 165.0(2) .
N6 C9 C10 C14 -14.0(4) .
N7 C9 C10 C11 -11.5(4) .
N7 C9 C10 C14 169.5(3) .
N8 Co1 N4 N2 -99.8(2) 4_655
N8 Co1 N4 N2 80.2(2) 2_557
N8 Co1 N4 C7 92.11(16) 4_655
N8 Co1 N4 C7 -87.89(16) 2_557
N8 Co1 N5 N6 -95.4(2) 2_557
N8 Co1 N5 N6 84.6(2) 4_655
N8 Co1 N5 C8 90.04(16) 2_557
N8 Co1 N5 C8 -89.96(16) 4_655
N8 C13 C14 C10 -0.1(5) .
C1 N1 C5 C4 -0.3(6) .
C1 C2 C3 C4 -0.6(5) .
C1 C2 C3 C6 179.2(3) .
C2 C3 C4 C5 0.6(5) .
C2 C3 C6 N2 3.8(4) .
C2 C3 C6 N3 -176.2(3) .
C3 C4 C5 N1 -0.1(6) .
C4 C3 C6 N2 -176.4(3) .
C4 C3 C6 N3 3.6(4) .
C5 N1 C1 C2 0.2(6) .
C6 N2 N4 Co1 -169.1(2) .
C6 N2 N4 C7 -0.3(2) .
C6 N3 C7 N4 0.5(3) .
C6 N3 C7 C8 178.8(2) .
C6 C3 C4 C5 -179.2(3) .
C7 N3 C6 N2 -0.7(3) .
C7 N3 C6 C3 179.3(2) .
C8 N5 N6 C9 -0.2(2) .
C8 N7 C9 N6 -0.6(3) .
C8 N7 C9 C10 176.2(2) .
C9 N7 C8 N5 0.5(3) .
C9 N7 C8 C7 -178.5(2) .
C9 C10 C11 C12 -177.2(3) .
C9 C10 C14 C13 177.5(3) .
C10 C11 C12 N8 -0.8(5) .
C11 C10 C14 C13 -1.5(4) .
C12 N8 C13 C14 1.2(4) .
C13 N8 C12 C11 -0.7(4) .
C14 C10 C11 C12 1.9(4) .
